data_4518821
loop_
_publ_author_name
'Xu, Hao'
'Tan, Yun-Xuan'
'Xie, Pei-Pei'
'Ding, Rui'
'Liao, Qi'
'Zhang, Jian-Wei'
'Li, Qing-Hua'
'Wang, Yu-Hui'
'Hong, Xin'
'Lin, Guo-Qiang'
'Tian, Ping'

_publ_section_title
;
 Rhodium(III)-Catalyzed Asymmetric Reductive Cyclization of
 Cyclohexadienone-Containing 1,6-Dienes via an Anti-Michael/Michael
 Cascade Process
;
_journal_issue 13
_journal_name_full 'ACS Catalysis'
_journal_page_first 8015
_journal_page_last 8022
_journal_paper_doi 10.1021/acscatal.1c02431
_journal_volume 11
_journal_year 2021
_chemical_absolute_configuration ad
_chemical_formula_sum 'C13 H18 O3'
_chemical_formula_weight 222.27
_space_group_crystal_system orthorhombic
_space_group_IT_number 19
_space_group_name_Hall 'P 2ac 2ab'
_space_group_name_H-M_alt 'P 21 21 21'
_atom_sites_solution_hydrogens mixed
_cell_angle_alpha 90
_cell_angle_beta 90
_cell_angle_gamma 90
_cell_formula_units_Z 4
_cell_length_a 5.5908(6)
_cell_length_b 12.4361(12)
_cell_length_c 16.2473(15)
_cell_measurement_reflns_used 7032
_cell_measurement_temperature 237.(2)
_cell_measurement_theta_max 65.4333
_cell_measurement_theta_min 3.5541
_cell_volume 1129.64(19)
_computing_cell_refinement 'SAINT V8.38A (Bruker AXS Inc., 2017)'
_computing_data_reduction 'SAINT V8.38A (Bruker AXS Inc., 2017)'
_computing_molecular_graphics 'shelXle (C.B. Huebschle, rev 924)'
_computing_structure_refinement 'SHELXL-2018/3 (Sheldrick, 2018)'
_computing_structure_solution 'SHELXT 2014/5 (Sheldrick, 2014)'
_diffrn_ambient_temperature 237.(2)
_diffrn_detector_area_resol_mean 7.3910
_diffrn_measured_fraction_theta_full 0.992
_diffrn_measured_fraction_theta_max 0.992
_diffrn_measurement_device_type 'd8 venture'
_diffrn_radiation_type 'cu k\a'
_diffrn_radiation_wavelength 1.54178
_diffrn_reflns_av_R_equivalents 0.0415
_diffrn_reflns_av_unetI/netI 0.0340
_diffrn_reflns_limit_h_max 6
_diffrn_reflns_limit_h_min -6
_diffrn_reflns_limit_k_max 14
_diffrn_reflns_limit_k_min -14
_diffrn_reflns_limit_l_max 19
_diffrn_reflns_limit_l_min -18
_diffrn_reflns_number 8039
_diffrn_reflns_theta_full 65.59
_diffrn_reflns_theta_max 65.59
_diffrn_reflns_theta_min 4.48
_exptl_absorpt_coefficient_mu 0.741
_exptl_absorpt_correction_T_max 0.98
_exptl_absorpt_correction_T_min 0.82
_exptl_absorpt_correction_type multi-scan
_exptl_absorpt_process_details
;
SADABS-2016/2 - Bruker AXS area detector scaling and absorption correction
;
_exptl_crystal_colour 'clear light colourless'
_exptl_crystal_density_diffrn 1.307
_exptl_crystal_density_method 'not measured'
_exptl_crystal_description block
_exptl_crystal_F_000 480
_exptl_crystal_size_max 0.150
_exptl_crystal_size_mid 0.130
_exptl_crystal_size_min 0.030
_refine_diff_density_max 0.180
_refine_diff_density_min -0.156
_refine_ls_abs_structure_details
;

Flack x determined using 755 quotients [(I+)-(I-)]/[(I+)+(I-)]
(Parsons, Flack and Wagner, Acta Cryst. B69 (2013) 249-259).
;
_refine_ls_abs_structure_Flack 0.01(8)
_refine_ls_extinction_method none
_refine_ls_goodness_of_fit_ref 1.054
_refine_ls_hydrogen_treatment mixed
_refine_ls_matrix_type full
_refine_ls_number_parameters 151
_refine_ls_number_reflns 1938
_refine_ls_number_restraints 0
_refine_ls_restrained_S_all 1.054
_refine_ls_R_factor_all 0.0304
_refine_ls_R_factor_gt 0.0295
_refine_ls_shift/su_max 0.001
_refine_ls_shift/su_mean 0.000
_refine_ls_structure_factor_coef Fsqd
_refine_ls_weighting_details 'w=1/[\s^2^(Fo^2^)+(0.0337P)^2^+0.2104P] where P=(Fo^2^+2Fc^2^)/3'
_refine_ls_weighting_scheme calc
_refine_ls_wR_factor_gt 0.0720
_refine_ls_wR_factor_ref 0.0726
_reflns_number_gt 1901
_reflns_number_total 1938
_reflns_threshold_expression 'I > 2\s(I)'
_cod_data_source_file cs1c02431_si_004.cif
_cod_data_source_block 2020050565A
_cod_depositor_comments
;
The following automatic conversions were performed:

data item '_exptl_absorpt_correction_type' value 'Multi-Scan' was
changed to 'multi-scan' in accordance with the
/home/data/users/saulius/crontab/automatic-downloads/rss-feeds/ACS/lib/dictionaries/cif_core.dic
dictionary named 'cif_core.dic' version 2.4.2 last updated on
2011-04-26.

Automatic conversion script
Id: cif_fix_values 7556 2019-12-06 15:28:31Z antanas 

 Adding full bibliography for 4518820--4518825.cif.
;
_cod_database_code 4518821

loop_
_space_group_symop_operation_xyz
'x, y, z'
'x+1/2, -y+1/2, -z'
'-x, y+1/2, -z+1/2'
'-x+1/2, -y, z+1/2'

loop_
_atom_site_type_symbol
_atom_site_label
_atom_site_fract_x
_atom_site_fract_y
_atom_site_fract_z
_atom_site_U_iso_or_equiv
_atom_site_adp_type
_atom_site_calc_flag
_atom_site_refinement_flags_adp
_atom_site_refinement_flags_occupancy
_atom_site_refinement_flags_posn
_atom_site_occupancy
_atom_site_disorder_assembly
_atom_site_disorder_group
O O1 0.4571(2) 0.59900(10) 0.59470(8) 0.0267(3) Uani d . . . 1 . .
O O2 0.9144(3) 0.42667(12) 0.81984(8) 0.0382(4) Uani d . . . 1 . .
O O3 0.5941(2) 0.38496(11) 0.63263(7) 0.0255(3) Uani d . . . 1 . .
H H18 0.521(5) 0.446(2) 0.6212(16) 0.049(8) Uiso d . . . 1 . .
C C1 0.8903(4) 0.20607(15) 0.58855(12) 0.0328(5) Uani d . . . 1 . .
H H3 0.71781 0.198483 0.590953 0.049 Uiso calc U . R 1 . .
H H4 0.965045 0.139642 0.606401 0.049 Uiso calc U . R 1 . .
H H1 0.938491 0.221822 0.532478 0.049 Uiso calc U . R 1 . .
C C2 0.9685(4) 0.29766(14) 0.64488(11) 0.0268(4) Uani d . . . 1 . .
H H17 0.933312 0.277937 0.702014 0.032 Uiso calc U . R 1 . .
H H16 1.141938 0.307046 0.640023 0.032 Uiso calc U . R 1 . .
C C3 0.8460(3) 0.40418(14) 0.62540(10) 0.0222(4) Uani d . . . 1 . .
C C4 0.9254(3) 0.49722(13) 0.68345(10) 0.0223(4) Uani d . . . 1 . .
H H12 1.101807 0.493949 0.688246 0.027 Uiso calc U . R 1 . .
C C5 0.8621(3) 0.60233(14) 0.63758(11) 0.0235(4) Uani d . . . 1 . .
H H13 0.987043 0.657384 0.64693 0.028 Uiso calc U . R 1 . .
C C6 0.6128(4) 0.64886(13) 0.65612(10) 0.0235(4) Uani d . . . 1 . .
C C7 0.5100(4) 0.61853(15) 0.73852(11) 0.0274(4) Uani d . . . 1 . .
H H2 0.368965 0.653175 0.755473 0.033 Uiso calc U . R 1 . .
C C8 0.9116(4) 0.45080(15) 0.54105(11) 0.0264(4) Uani d . . . 1 . .
H H5 0.819766 0.415216 0.497502 0.032 Uiso calc U . R 1 . .
H H6 1.082451 0.440662 0.529939 0.032 Uiso calc U . R 1 . .
C C9 0.8503(4) 0.57130(15) 0.54449(11) 0.0274(4) Uani d . . . 1 . .
H H15 0.966568 0.613874 0.512071 0.033 Uiso calc U . R 1 . .
C C10 0.5934(4) 0.59863(17) 0.51937(10) 0.0318(5) Uani d . . . 1 . .
H H8 0.586823 0.669289 0.492756 0.038 Uiso calc U . R 1 . .
H H7 0.530809 0.544613 0.481104 0.038 Uiso calc U . R 1 . .
C C11 0.6077(4) 0.77086(15) 0.64664(13) 0.0338(5) Uani d . . . 1 . .
H H11 0.686044 0.790891 0.595629 0.051 Uiso calc U . R 1 . .
H H10 0.690641 0.803801 0.692608 0.051 Uiso calc U . R 1 . .
H H9 0.443053 0.795463 0.645642 0.051 Uiso calc U . R 1 . .
C C12 0.6051(4) 0.54622(15) 0.78885(11) 0.0299(4) Uani d . . . 1 . .
H H14 0.52928 0.532988 0.839499 0.036 Uiso calc U . R 1 . .
C C13 0.8232(3) 0.48598(15) 0.76898(10) 0.0257(4) Uani d . . . 1 . .

loop_
_atom_site_aniso_label
_atom_site_aniso_U_11
_atom_site_aniso_U_22
_atom_site_aniso_U_33
_atom_site_aniso_U_12
_atom_site_aniso_U_13
_atom_site_aniso_U_23
O1 0.0220(7) 0.0344(7) 0.0237(6) 0.0004(6) -0.0036(5) -0.0038(5)
O2 0.0469(9) 0.0431(8) 0.0246(6) 0.0092(8) -0.0054(7) 0.0069(6)
O3 0.0193(6) 0.0295(7) 0.0277(6) -0.0040(6) 0.0008(6) -0.0015(5)
C1 0.0414(12) 0.0270(9) 0.0299(9) 0.0009(9) 0.0036(9) -0.0022(8)
C2 0.0250(9) 0.0268(9) 0.0286(9) -0.0011(8) 0.0009(8) 0.0015(7)
C3 0.0179(9) 0.0269(9) 0.0217(8) -0.0031(7) 0.0010(7) -0.0006(7)
C4 0.0182(8) 0.0251(8) 0.0235(8) -0.0013(7) -0.0014(7) 0.0000(7)
C5 0.0196(9) 0.0251(8) 0.0258(9) -0.0045(8) -0.0004(7) 0.0023(7)
C6 0.0223(10) 0.0257(9) 0.0226(8) -0.0008(8) -0.0035(8) -0.0005(7)
C7 0.0248(10) 0.0325(9) 0.0250(9) 0.0037(9) 0.0027(8) -0.0062(7)
C8 0.0268(10) 0.0324(9) 0.0199(8) 0.0008(9) 0.0044(8) 0.0003(7)
C9 0.0262(10) 0.0334(10) 0.0226(9) -0.0007(9) 0.0058(8) 0.0054(8)
C10 0.0355(11) 0.0411(11) 0.0187(8) 0.0060(10) -0.0024(8) 0.0010(8)
C11 0.0347(11) 0.0279(9) 0.0389(11) 0.0024(9) -0.0062(10) 0.0016(8)
C12 0.0371(11) 0.0340(9) 0.0186(8) -0.0005(9) 0.0024(9) -0.0025(7)
C13 0.0290(10) 0.0270(8) 0.0211(8) -0.0034(9) -0.0045(7) -0.0016(7)

loop_
_atom_type_symbol
_atom_type_description
_atom_type_scat_dispersion_real
_atom_type_scat_dispersion_imag
_atom_type_scat_source
C C 0.0181 0.0091 'International Tables Vol C Tables 4.2.6.8 and 6.1.1.4'
H H 0.0000 0.0000 'International Tables Vol C Tables 4.2.6.8 and 6.1.1.4'
O O 0.0492 0.0322 'International Tables Vol C Tables 4.2.6.8 and 6.1.1.4'

loop_
_geom_angle_atom_site_label_1
_geom_angle_atom_site_label_2
_geom_angle_atom_site_label_3
_geom_angle_site_symmetry_1
_geom_angle_site_symmetry_3
_geom_angle
_geom_angle_publ_flag
C10 O1 C6 . . 105.43(14) ?
C3 O3 H18 . . 107.1(19) ?
C2 C1 H3 . . 109.5 ?
C2 C1 H4 . . 109.5 ?
H3 C1 H4 . . 109.5 ?
C2 C1 H1 . . 109.5 ?
H3 C1 H1 . . 109.5 ?
H4 C1 H1 . . 109.5 ?
C3 C2 C1 . . 113.32(16) ?
C3 C2 H17 . . 108.9 ?
C1 C2 H17 . . 108.9 ?
C3 C2 H16 . . 108.9 ?
C1 C2 H16 . . 108.9 ?
H17 C2 H16 . . 107.7 ?
O3 C3 C2 . . 106.22(15) ?
O3 C3 C8 . . 111.82(15) ?
C2 C3 C8 . . 114.02(15) ?
O3 C3 C4 . . 110.75(14) ?
C2 C3 C4 . . 113.07(15) ?
C8 C3 C4 . . 101.08(14) ?
C13 C4 C5 . . 115.82(15) ?
C13 C4 C3 . . 112.38(14) ?
C5 C4 C3 . . 105.72(14) ?
C13 C4 H12 . . 107.5 ?
C5 C4 H12 . . 107.5 ?
C3 C4 H12 . . 107.5 ?
C6 C5 C4 . . 115.54(15) ?
C6 C5 C9 . . 104.14(14) ?
C4 C5 C9 . . 105.52(14) ?
C6 C5 H13 . . 110.4 ?
C4 C5 H13 . . 110.4 ?
C9 C5 H13 . . 110.4 ?
O1 C6 C7 . . 105.88(15) ?
O1 C6 C11 . . 109.98(15) ?
C7 C6 C11 . . 109.39(15) ?
O1 C6 C5 . . 104.24(13) ?
C7 C6 C5 . . 115.20(15) ?
C11 C6 C5 . . 111.80(17) ?
C12 C7 C6 . . 124.44(17) ?
C12 C7 H2 . . 117.8 ?
C6 C7 H2 . . 117.8 ?
C3 C8 C9 . . 106.43(14) ?
C3 C8 H5 . . 110.4 ?
C9 C8 H5 . . 110.4 ?
C3 C8 H6 . . 110.4 ?
C9 C8 H6 . . 110.4 ?
H5 C8 H6 . . 108.6 ?
C10 C9 C8 . . 114.56(17) ?
C10 C9 C5 . . 104.04(15) ?
C8 C9 C5 . . 105.44(14) ?
C10 C9 H15 . . 110.8 ?
C8 C9 H15 . . 110.8 ?
C5 C9 H15 . . 110.8 ?
O1 C10 C9 . . 105.68(14) ?
O1 C10 H8 . . 110.6 ?
C9 C10 H8 . . 110.6 ?
O1 C10 H7 . . 110.6 ?
C9 C10 H7 . . 110.6 ?
H8 C10 H7 . . 108.7 ?
C6 C11 H11 . . 109.5 ?
C6 C11 H10 . . 109.5 ?
H11 C11 H10 . . 109.5 ?
C6 C11 H9 . . 109.5 ?
H11 C11 H9 . . 109.5 ?
H10 C11 H9 . . 109.5 ?
C7 C12 C13 . . 122.91(17) ?
C7 C12 H14 . . 118.5 ?
C13 C12 H14 . . 118.5 ?
O2 C13 C12 . . 120.48(17) ?
O2 C13 C4 . . 121.44(17) ?
C12 C13 C4 . . 118.05(15) ?

loop_
_geom_bond_atom_site_label_1
_geom_bond_atom_site_label_2
_geom_bond_site_symmetry_2
_geom_bond_distance
_geom_bond_publ_flag
O1 C10 . 1.442(2) ?
O1 C6 . 1.462(2) ?
O2 C13 . 1.219(2) ?
O3 C3 . 1.433(2) ?
O3 H18 . 0.88(3) ?
C1 C2 . 1.525(3) ?
C1 H3 . 0.97 ?
C1 H4 . 0.97 ?
C1 H1 . 0.97 ?
C2 C3 . 1.524(3) ?
C2 H17 . 0.98 ?
C2 H16 . 0.98 ?
C3 C8 . 1.533(2) ?
C3 C4 . 1.557(2) ?
C4 C13 . 1.509(2) ?
C4 C5 . 1.546(2) ?
C4 H12 . 0.99 ?
C5 C6 . 1.539(3) ?
C5 C9 . 1.562(2) ?
C5 H13 . 0.99 ?
C6 C7 . 1.505(3) ?
C6 C11 . 1.525(2) ?
C7 C12 . 1.326(3) ?
C7 H2 . 0.94 ?
C8 C9 . 1.538(3) ?
C8 H5 . 0.98 ?
C8 H6 . 0.98 ?
C9 C10 . 1.531(3) ?
C9 H15 . 0.99 ?
C10 H8 . 0.98 ?
C10 H7 . 0.98 ?
C11 H11 . 0.97 ?
C11 H10 . 0.97 ?
C11 H9 . 0.97 ?
C12 C13 . 1.467(3) ?
C12 H14 . 0.94 ?

loop_
_geom_torsion_atom_site_label_1
_geom_torsion_atom_site_label_2
_geom_torsion_atom_site_label_3
_geom_torsion_atom_site_label_4
_geom_torsion_site_symmetry_1
_geom_torsion_site_symmetry_2
_geom_torsion_site_symmetry_3
_geom_torsion_site_symmetry_4
_geom_torsion
_geom_torsion_publ_flag
C1 C2 C3 O3 . . . . 58.00(19) ?
C1 C2 C3 C8 . . . . -65.6(2) ?
C1 C2 C3 C4 . . . . 179.66(15) ?
O3 C3 C4 C13 . . . . 46.2(2) ?
C2 C3 C4 C13 . . . . -72.85(19) ?
C8 C3 C4 C13 . . . . 164.86(15) ?
O3 C3 C4 C5 . . . . -81.01(17) ?
C2 C3 C4 C5 . . . . 159.91(15) ?
C8 C3 C4 C5 . . . . 37.62(17) ?
C13 C4 C5 C6 . . . . -33.6(2) ?
C3 C4 C5 C6 . . . . 91.52(17) ?
C13 C4 C5 C9 . . . . -148.07(15) ?
C3 C4 C5 C9 . . . . -22.92(18) ?
C10 O1 C6 C7 . . . . -162.32(15) ?
C10 O1 C6 C11 . . . . 79.60(19) ?
C10 O1 C6 C5 . . . . -40.39(17) ?
C4 C5 C6 O1 . . . . -90.06(17) ?
C9 C5 C6 O1 . . . . 25.17(17) ?
C4 C5 C6 C7 . . . . 25.5(2) ?
C9 C5 C6 C7 . . . . 140.73(15) ?
C4 C5 C6 C11 . . . . 151.19(16) ?
C9 C5 C6 C11 . . . . -93.59(17) ?
O1 C6 C7 C12 . . . . 105.9(2) ?
C11 C6 C7 C12 . . . . -135.7(2) ?
C5 C6 C7 C12 . . . . -8.7(3) ?
O3 C3 C8 C9 . . . . 79.34(19) ?
C2 C3 C8 C9 . . . . -160.14(16) ?
C4 C3 C8 C9 . . . . -38.51(19) ?
C3 C8 C9 C10 . . . . -88.70(18) ?
C3 C8 C9 C5 . . . . 25.1(2) ?
C6 C5 C9 C10 . . . . -2.18(18) ?
C4 C5 C9 C10 . . . . 119.92(16) ?
C6 C5 C9 C8 . . . . -123.09(16) ?
C4 C5 C9 C8 . . . . -1.0(2) ?
C6 O1 C10 C9 . . . . 39.32(19) ?
C8 C9 C10 O1 . . . . 92.57(18) ?
C5 C9 C10 O1 . . . . -22.02(19) ?
C6 C7 C12 C13 . . . . -0.7(3) ?
C7 C12 C13 O2 . . . . 174.12(19) ?
C7 C12 C13 C4 . . . . -7.7(3) ?
C5 C4 C13 O2 . . . . -156.98(18) ?
C3 C4 C13 O2 . . . . 81.4(2) ?
C5 C4 C13 C12 . . . . 24.8(2) ?
C3 C4 C13 C12 . . . . -96.81(19) ?
